data_7123586
loop_
_publ_author_name
'Coulson, Ben'
'Issacs, Mark'
'Lari, Leonardo'
'Douthwaite, Richard E. E.'
'Duhme-klair, Anne-Kathrin'

_publ_section_title
;
 Carbon Nitride as a Ligand: Edge-Site Coordination of ReCl(CO)3-fragments
 to g-C3N4
;
_journal_name_full 'Chemical Communications'
_journal_paper_doi 10.1039/C9CC02197C
_journal_year 2019
_chemical_formula_moiety 'C13 H11 Cl N3 O3 Re, 0.59(H2 O)'
_chemical_formula_sum 'C13 H12.18 Cl N3 O3.59 Re'
_chemical_formula_weight 489.50
_space_group_crystal_system monoclinic
_space_group_IT_number 15
_space_group_name_Hall '-C 2yc'
_space_group_name_H-M_alt 'C 1 2/c 1'
_symmetry_space_group_name_Hall '-C 2yc'
_symmetry_space_group_name_H-M 'C 1 2/c 1'
_atom_sites_solution_hydrogens mixed
_atom_sites_solution_primary dual
_audit_creation_date 2018-07-04
_audit_creation_method
;
Olex2 1.2
(compiled 2018.05.29 svn.r3508 for OlexSys, GUI svn.r5506)
;
_audit_update_record
;
2019-02-15 deposited with the CCDC.    2019-06-03 downloaded from the CCDC.
;
_cell_angle_alpha 90
_cell_angle_beta 95.0420(10)
_cell_angle_gamma 90
_cell_formula_units_Z 8
_cell_length_a 12.6764(2)
_cell_length_b 12.05740(10)
_cell_length_c 20.0284(2)
_cell_measurement_reflns_used 8829
_cell_measurement_temperature 110.05(10)
_cell_measurement_theta_max 31.7720
_cell_measurement_theta_min 3.9410
_cell_volume 3049.38(6)
_computing_cell_refinement 'CrysAlisPro 1.171.39.29d (Rigaku OD, 2017)'
_computing_data_collection 'CrysAlisPro 1.171.39.29d (Rigaku OD, 2017)'
_computing_data_reduction 'CrysAlisPro 1.171.39.29d (Rigaku OD, 2017)'
_computing_molecular_graphics 'Olex2 (Dolomanov et al., 2009)'
_computing_publication_material 'Olex2 (Dolomanov et al., 2009)'
_computing_structure_refinement 'ShelXL (Sheldrick, 2015)'
_computing_structure_solution 'ShelXT (Sheldrick, 2015)'
_diffrn_ambient_environment N~2~
_diffrn_ambient_temperature 110.05(10)
_diffrn_detector 'CCD plate'
_diffrn_detector_area_resol_mean 16.1450
_diffrn_detector_type Eos
_diffrn_measured_fraction_theta_full 0.997
_diffrn_measured_fraction_theta_max 0.930
_diffrn_measurement_details
;
List of Runs (angles in degrees, time in seconds):

  # Type    Start    End  Width  t~exp~   \w     \q     \k     \f   Frames
#--------------------------------------------------------------------------
  1  \w    -47.00  70.00   1.00   50.00    --   25.54 -19.00  90.00  117
  2  \w    -20.00  67.00   1.00   50.00    --   25.54 -99.00 -90.00   87
  3  \w    -97.00 -35.00   1.00   50.00    --  -25.86 147.00  47.00   62
  4  \w      4.00  94.00   1.00   50.00    --   25.54  57.00  90.00   90
  5  \w     35.00 101.00   1.00   50.00    --   25.54 178.00 120.00   66
  6  \w      4.00  29.00   1.00   50.00    --   25.54  57.00 -60.00   25
  7  \w      4.00  94.00   1.00   50.00    --   25.54  57.00-150.00   90
;
_diffrn_measurement_device 'four-circle diffractometer'
_diffrn_measurement_device_type 'SuperNova, Dual, Cu at home/near, Eos'
_diffrn_measurement_method '\w scans'
_diffrn_orient_matrix_type 'CrysAlisPro convention (1999,Acta A55,543-557)'
_diffrn_orient_matrix_UB_11 0.0196795000
_diffrn_orient_matrix_UB_12 0.0539530000
_diffrn_orient_matrix_UB_13 -0.0055502000
_diffrn_orient_matrix_UB_21 -0.0499355000
_diffrn_orient_matrix_UB_22 0.0228577000
_diffrn_orient_matrix_UB_23 0.0058344000
_diffrn_orient_matrix_UB_31 0.0166079000
_diffrn_orient_matrix_UB_32 0.0048251000
_diffrn_orient_matrix_UB_33 0.0346392000
_diffrn_radiation_monochromator mirror
_diffrn_radiation_probe x-ray
_diffrn_radiation_type MoK\a
_diffrn_radiation_wavelength 0.71073
_diffrn_reflns_av_R_equivalents 0.0314
_diffrn_reflns_av_unetI/netI 0.0257
_diffrn_reflns_Laue_measured_fraction_full 0.997
_diffrn_reflns_Laue_measured_fraction_max 0.930
_diffrn_reflns_limit_h_max 18
_diffrn_reflns_limit_h_min -18
_diffrn_reflns_limit_k_max 17
_diffrn_reflns_limit_k_min -17
_diffrn_reflns_limit_l_max 28
_diffrn_reflns_limit_l_min -29
_diffrn_reflns_number 19729
_diffrn_reflns_point_group_measured_fraction_full 0.997
_diffrn_reflns_point_group_measured_fraction_max 0.930
_diffrn_reflns_theta_full 25.242
_diffrn_reflns_theta_max 32.088
_diffrn_reflns_theta_min 3.530
_diffrn_source 'micro-focus sealed X-ray tube'
_diffrn_source_type 'SuperNova (Mo) X-ray Source'
_exptl_absorpt_coefficient_mu 8.162
_exptl_absorpt_correction_T_max 1.00000
_exptl_absorpt_correction_T_min 0.59756
_exptl_absorpt_correction_type multi-scan
_exptl_absorpt_process_details
;
CrysAlisPro 1.171.39.29d (Rigaku Oxford Diffraction, 2017)
Empirical absorption correction using spherical harmonics,
 implemented in SCALE3 ABSPACK scaling algorithm.
;
_exptl_crystal_colour 'clear light yellow'
_exptl_crystal_colour_lustre clear
_exptl_crystal_colour_modifier light
_exptl_crystal_colour_primary yellow
_exptl_crystal_density_diffrn 2.132
_exptl_crystal_description plate
_exptl_crystal_F_000 1855
_exptl_crystal_recrystallization_method 'Re-crystallisation from solvent'
_exptl_crystal_size_max 0.153
_exptl_crystal_size_mid 0.101
_exptl_crystal_size_min 0.017
_refine_diff_density_max 1.516
_refine_diff_density_min -2.003
_refine_diff_density_rms 0.135
_refine_ls_extinction_method none
_refine_ls_goodness_of_fit_ref 1.102
_refine_ls_hydrogen_treatment mixed
_refine_ls_matrix_type full
_refine_ls_number_parameters 226
_refine_ls_number_reflns 4946
_refine_ls_number_restraints 0
_refine_ls_restrained_S_all 1.102
_refine_ls_R_factor_all 0.0291
_refine_ls_R_factor_gt 0.0254
_refine_ls_shift/su_max 0.003
_refine_ls_shift/su_mean 0.000
_refine_ls_structure_factor_coef Fsqd
_refine_ls_weighting_details 'w=1/[\s^2^(Fo^2^)+(0.0136P)^2^+14.4651P] where P=(Fo^2^+2Fc^2^)/3'
_refine_ls_weighting_scheme calc
_refine_ls_wR_factor_gt 0.0511
_refine_ls_wR_factor_ref 0.0525
_reflns_Friedel_coverage 0.000
_reflns_number_gt 4563
_reflns_number_total 4946
_reflns_threshold_expression 'I > 2\s(I)'
_cod_data_source_file c9cc02197c2.cif
_cod_data_source_block ReCl(CO)3DMNA
_cod_database_code 7123586
_shelx_shelxl_version_number 2014/7
_chemical_oxdiff_formula 'C13 H12.2 N3 O3.6 Cl Re'
_chemical_oxdiff_usercomment 'Ben Coulson BC269'
_shelx_space_group_comment
;
The symmetry employed for this shelxl refinement is uniquely defined
by the following loop, which should always be used as a source of
symmetry information in preference to the above space-group names.
They are only intended as comments.
;
_shelx_estimated_absorpt_t_max 0.874
_shelx_estimated_absorpt_t_min 0.368
_reflns_odcompleteness_completeness 99.76
_reflns_odcompleteness_iscentric 1
_reflns_odcompleteness_theta 29.97
_olex2_refinement_description
;
1. Fixed Uiso
 At 1.2 times of:
  All C(H) groups
 At 1.5 times of:
  All C(H,H,H) groups, All O(H,H) groups
2. Others
 Sof(O5)=Sof(H5A)=Sof(H5B)=FVAR(1)
 Sof(O4)=Sof(H4A)=Sof(H4B)=FVAR(2)
3.a Free rotating group:
 O4(H4A,H4B), O5(H5A,H5B)
3.b Aromatic/amide H refined with riding coordinates:
 C3(H3), C6(H6), C4(H4)
3.c Idealised Me refined as rotating group:
 C10(H10A,H10B,H10C), C9(H9A,H9B,H9C)
;
_olex2_date_sample_data_collection 2017-08-08
_olex2_exptl_crystal_mounting_method 'oil on 75 micrometre micromount'
_olex2_submission_original_sample_id BC269
_olex2_submission_special_instructions 'No special instructions were received'
_oxdiff_exptl_absorpt_empirical_details
;
Empirical correction (ABSPACK) includes:
- Absorption correction using spherical harmonics
- Frame scaling
;
_oxdiff_exptl_absorpt_empirical_full_max 1.527
_oxdiff_exptl_absorpt_empirical_full_min 0.786

loop_
_space_group_symop_operation_xyz
'x, y, z'
'-x, y, -z+1/2'
'x+1/2, y+1/2, z'
'-x+1/2, y+1/2, -z+1/2'
'-x, -y, -z'
'x, -y, z-1/2'
'-x+1/2, -y+1/2, -z'
'x+1/2, -y+1/2, z-1/2'

loop_
_atom_site_label
_atom_site_type_symbol
_atom_site_fract_x
_atom_site_fract_y
_atom_site_fract_z
_atom_site_U_iso_or_equiv
_atom_site_adp_type
_atom_site_occupancy
_atom_site_site_symmetry_order
_atom_site_calc_flag
_atom_site_refinement_flags_posn
_atom_site_refinement_flags_occupancy
_atom_site_disorder_assembly
_atom_site_disorder_group
Re1 Re 0.29208(2) 0.54075(2) 0.59840(2) 0.01857(4) Uani 1 1 d . . . .
Cl1 Cl 0.21668(7) 0.51367(8) 0.70811(4) 0.0351(2) Uani 1 1 d . . . .
N1 N 0.43104(19) 0.44777(18) 0.64334(11) 0.0153(4) Uani 1 1 d . . . .
O3 O 0.3942(2) 0.5671(2) 0.46704(12) 0.0340(6) Uani 1 1 d . . . .
N2 N 0.28872(19) 0.3568(2) 0.59893(11) 0.0179(5) Uani 1 1 d . . . .
O1 O 0.0836(2) 0.6132(3) 0.52221(13) 0.0403(7) Uani 1 1 d . . . .
C12 C 0.3177(3) 0.6937(3) 0.61465(18) 0.0324(8) Uani 1 1 d . . . .
C13 C 0.3558(3) 0.5559(2) 0.51654(15) 0.0224(6) Uani 1 1 d . . . .
C11 C 0.1607(3) 0.5856(3) 0.55201(16) 0.0285(7) Uani 1 1 d . . . .
O2 O 0.3329(3) 0.7856(2) 0.62519(18) 0.0550(9) Uani 1 1 d . . . .
C1 C 0.3884(2) 0.3461(2) 0.62946(13) 0.0142(5) Uani 1 1 d . . . .
N3 N 0.5737(3) 0.5530(2) 0.68573(14) 0.0252(6) Uani 1 1 d . . . .
C2 C 0.5293(2) 0.4539(2) 0.67155(13) 0.0154(5) Uani 1 1 d . . . .
C3 C 0.5893(2) 0.3548(2) 0.68645(13) 0.0170(5) Uani 1 1 d . . . .
H3 H 0.6605 0.3600 0.7054 0.020 Uiso 1 1 calc R . . .
C7 C 0.2315(2) 0.2663(3) 0.58583(14) 0.0202(6) Uani 1 1 d . . . .
C8 C 0.4389(2) 0.2452(2) 0.64440(13) 0.0140(5) Uani 1 1 d . . . .
C6 C 0.2759(2) 0.1622(3) 0.60106(14) 0.0219(6) Uani 1 1 d . . . .
H6 H 0.2336 0.0980 0.5917 0.026 Uiso 1 1 calc R . . .
C4 C 0.5454(2) 0.2538(2) 0.67374(13) 0.0161(5) Uani 1 1 d . . . .
H4 H 0.5854 0.1886 0.6843 0.019 Uiso 1 1 calc R . . .
C5 C 0.3787(2) 0.1486(2) 0.62926(14) 0.0187(5) Uani 1 1 d . . . .
C10 C 0.1199(3) 0.2813(4) 0.55689(17) 0.0337(8) Uani 1 1 d . . . .
H10A H 0.0765 0.3072 0.5919 0.051 Uiso 1 1 calc GR . . .
H10B H 0.0921 0.2103 0.5391 0.051 Uiso 1 1 calc GR . . .
H10C H 0.1177 0.3361 0.5207 0.051 Uiso 1 1 calc GR . . .
C9 C 0.4234(3) 0.0352(2) 0.64322(17) 0.0271(7) Uani 1 1 d . . . .
H9A H 0.4664 0.0134 0.6071 0.041 Uiso 1 1 calc GR . . .
H9B H 0.3653 -0.0179 0.6458 0.041 Uiso 1 1 calc GR . . .
H9C H 0.4676 0.0359 0.6859 0.041 Uiso 1 1 calc GR . . .
O4 O 0.5338(8) 0.7770(5) 0.7301(6) 0.076(5) Uani 0.458(12) 1 d . P A 1
H4A H 0.4787 0.8174 0.7257 0.114 Uiso 0.458(12) 1 d G P A 1
H4B H 0.5850 0.8225 0.7307 0.114 Uiso 0.458(12) 1 d G P A 1
O5 O 0.6439(19) 0.786(2) 0.7325(9) 0.036(7) Uani 0.130(10) 1 d . P B 2
H5A H 0.6907 0.7727 0.7644 0.055 Uiso 0.130(10) 1 d G P B 2
H5B H 0.5897 0.8069 0.7513 0.055 Uiso 0.130(10) 1 d G P B 2
H3A H 0.539(3) 0.604(4) 0.681(2) 0.026(11) Uiso 1 1 d . . . .
H3B H 0.633(5) 0.553(4) 0.711(3) 0.058(16) Uiso 1 1 d . . . .

loop_
_atom_site_aniso_label
_atom_site_aniso_U_11
_atom_site_aniso_U_22
_atom_site_aniso_U_33
_atom_site_aniso_U_23
_atom_site_aniso_U_13
_atom_site_aniso_U_12
Re1 0.02286(7) 0.01918(6) 0.01352(5) 0.00129(4) 0.00067(4) 0.01088(4)
Cl1 0.0333(4) 0.0569(5) 0.0156(3) 0.0067(3) 0.0050(3) 0.0314(4)
N1 0.0168(11) 0.0136(10) 0.0156(10) 0.0006(8) 0.0018(8) 0.0011(8)
O3 0.0387(15) 0.0396(14) 0.0249(12) 0.0045(10) 0.0094(10) 0.0035(11)
N2 0.0119(11) 0.0257(12) 0.0165(10) 0.0015(9) 0.0031(8) 0.0028(9)
O1 0.0344(15) 0.0576(18) 0.0276(12) 0.0071(12) -0.0043(11) 0.0249(13)
C12 0.041(2) 0.0235(15) 0.0325(17) -0.0042(13) -0.0010(15) 0.0116(14)
C13 0.0261(16) 0.0210(14) 0.0200(13) 0.0005(10) 0.0010(11) 0.0042(11)
C11 0.0355(19) 0.0308(16) 0.0193(14) 0.0043(12) 0.0041(13) 0.0154(14)
O2 0.067(2) 0.0241(13) 0.073(2) -0.0091(14) 0.0016(18) 0.0071(14)
C1 0.0126(12) 0.0171(12) 0.0132(11) -0.0005(9) 0.0027(9) 0.0008(9)
N3 0.0336(16) 0.0203(13) 0.0218(12) -0.0019(10) 0.0024(12) -0.0090(12)
C2 0.0176(13) 0.0174(12) 0.0117(11) -0.0014(9) 0.0035(9) -0.0021(10)
C3 0.0112(12) 0.0236(13) 0.0162(12) -0.0027(10) 0.0011(9) 0.0019(10)
C7 0.0131(13) 0.0304(15) 0.0170(12) 0.0024(11) 0.0005(10) -0.0032(11)
C8 0.0148(12) 0.0134(11) 0.0139(11) 0.0007(9) 0.0007(9) 0.0007(9)
C6 0.0208(15) 0.0246(14) 0.0202(13) -0.0009(11) 0.0014(11) -0.0126(11)
C4 0.0148(13) 0.0182(12) 0.0153(11) 0.0002(9) 0.0014(10) 0.0057(10)
C5 0.0244(15) 0.0157(12) 0.0160(12) 0.0001(9) 0.0024(10) -0.0049(10)
C10 0.0131(14) 0.060(2) 0.0277(16) 0.0066(15) -0.0022(12) -0.0073(15)
C9 0.0388(19) 0.0136(13) 0.0289(15) 0.0031(11) 0.0037(14) 0.0005(12)
O4 0.090(10) 0.024(3) 0.103(10) -0.008(4) -0.057(7) 0.001(3)
O5 0.042(14) 0.049(14) 0.019(9) -0.004(8) 0.009(8) -0.015(10)

loop_
_atom_type_symbol
_atom_type_description
_atom_type_scat_dispersion_real
_atom_type_scat_dispersion_imag
_atom_type_scat_source
C C 0.0033 0.0016 'International Tables Vol C Tables 4.2.6.8 and 6.1.1.4'
H H 0.0000 0.0000 'International Tables Vol C Tables 4.2.6.8 and 6.1.1.4'
Cl Cl 0.1484 0.1585 'International Tables Vol C Tables 4.2.6.8 and 6.1.1.4'
N N 0.0061 0.0033 'International Tables Vol C Tables 4.2.6.8 and 6.1.1.4'
O O 0.0106 0.0060 'International Tables Vol C Tables 4.2.6.8 and 6.1.1.4'
Re Re -1.0185 7.2310 'International Tables Vol C Tables 4.2.6.8 and 6.1.1.4'

loop_
_exptl_crystal_face_index_h
_exptl_crystal_face_index_k
_exptl_crystal_face_index_l
_exptl_crystal_face_perp_dist
-1 -1 1 0.0132
3 -2 1 0.0902
-3 2 -1 0.0585
-2 2 3 0.0549
2 -2 -3 0.0689
0 0 -1 0.0384
0 0 1 0.0504
1 1 -1 0.0042

loop_
_geom_angle_atom_site_label_1
_geom_angle_atom_site_label_2
_geom_angle_atom_site_label_3
_geom_angle
_geom_angle_site_symmetry_1
N1 Re1 Cl1 85.89(6) .
N1 Re1 N2 60.41(9) .
N2 Re1 Cl1 81.71(6) .
C12 Re1 Cl1 92.82(12) .
C12 Re1 N1 107.77(13) .
C12 Re1 N2 167.14(13) .
C12 Re1 C13 88.58(15) .
C12 Re1 C11 86.37(16) .
C13 Re1 Cl1 176.77(10) .
C13 Re1 N1 90.91(11) .
C13 Re1 N2 96.32(11) .
C13 Re1 C11 88.39(14) .
C11 Re1 Cl1 94.61(10) .
C11 Re1 N1 165.82(13) .
C11 Re1 N2 105.59(13) .
C1 N1 Re1 94.89(17) .
C2 N1 Re1 146.24(19) .
C2 N1 C1 118.7(2) .
C1 N2 Re1 94.55(17) .
C7 N2 Re1 146.5(2) .
C7 N2 C1 118.8(3) .
O2 C12 Re1 179.2(4) .
O3 C13 Re1 178.8(3) .
O1 C11 Re1 177.6(3) .
N1 C1 N2 110.1(2) .
N1 C1 C8 125.1(3) .
N2 C1 C8 124.7(3) .
C2 N3 H3A 118(3) .
C2 N3 H3B 117(3) .
H3A N3 H3B 123(5) .
N1 C2 N3 120.1(3) .
N1 C2 C3 120.3(2) .
N3 C2 C3 119.6(3) .
C2 C3 H3 119.7 .
C4 C3 C2 120.6(3) .
C4 C3 H3 119.7 .
N2 C7 C6 119.6(3) .
N2 C7 C10 117.5(3) .
C6 C7 C10 122.9(3) .
C1 C8 C4 115.1(2) .
C1 C8 C5 116.4(3) .
C5 C8 C4 128.5(3) .
C7 C6 H6 118.6 .
C5 C6 C7 122.7(3) .
C5 C6 H6 118.6 .
C3 C4 C8 120.1(2) .
C3 C4 H4 120.0 .
C8 C4 H4 120.0 .
C8 C5 C9 121.7(3) .
C6 C5 C8 117.6(3) .
C6 C5 C9 120.7(3) .
C7 C10 H10A 109.5 .
C7 C10 H10B 109.5 .
C7 C10 H10C 109.5 .
H10A C10 H10B 109.5 .
H10A C10 H10C 109.5 .
H10B C10 H10C 109.5 .
C5 C9 H9A 109.5 .
C5 C9 H9B 109.5 .
C5 C9 H9C 109.5 .
H9A C9 H9B 109.5 .
H9A C9 H9C 109.5 .
H9B C9 H9C 109.5 .
O4 O4 H4A 56.7 2_656
O4 O4 H4B 124.8 2_656
H4A O4 H4B 104.5 .
H5A O5 H5B 105.1 .

loop_
_geom_bond_atom_site_label_1
_geom_bond_atom_site_label_2
_geom_bond_distance
_geom_bond_site_symmetry_2
Re1 Cl1 2.4935(8) .
Re1 N1 2.212(2) .
Re1 N2 2.218(3) .
Re1 C12 1.896(4) .
Re1 C13 1.899(3) .
Re1 C11 1.912(3) .
N1 C1 1.358(3) .
N1 C2 1.324(4) .
O3 C13 1.150(4) .
N2 C1 1.360(4) .
N2 C7 1.324(4) .
O1 C11 1.149(4) .
C12 O2 1.141(4) .
C1 C8 1.395(4) .
N3 C2 1.340(4) .
N3 H3A 0.76(4) .
N3 H3B 0.87(6) .
C2 C3 1.433(4) .
C3 H3 0.9500 .
C3 C4 1.353(4) .
C7 C6 1.398(4) .
C7 C10 1.492(4) .
C8 C4 1.428(4) .
C8 C5 1.411(4) .
C6 H6 0.9500 .
C6 C5 1.384(4) .
C4 H4 0.9500 .
C5 C9 1.497(4) .
C10 H10A 0.9800 .
C10 H10B 0.9800 .
C10 H10C 0.9800 .
C9 H9A 0.9800 .
C9 H9B 0.9800 .
C9 H9C 0.9800 .
O4 O4 1.22(2) 2_656
O4 H4A 0.8493 .
O4 H4B 0.8503 .
O5 H5A 0.8498 .
O5 H5B 0.8501 .

loop_
_geom_hbond_atom_site_label_D
_geom_hbond_atom_site_label_H
_geom_hbond_atom_site_label_A
_geom_hbond_distance_DH
_geom_hbond_distance_HA
_geom_hbond_distance_DA
_geom_hbond_angle_DHA
N3 H3A O4 0.76(4) 2.31(4) 2.902(8) 136(4)

loop_
_geom_torsion_atom_site_label_1
_geom_torsion_atom_site_label_2
_geom_torsion_atom_site_label_3
_geom_torsion_atom_site_label_4
_geom_torsion
Re1 N1 C1 N2 -1.4(2)
Re1 N1 C1 C8 178.7(2)
Re1 N1 C2 N3 5.8(5)
Re1 N1 C2 C3 -173.6(2)
Re1 N2 C1 N1 1.4(2)
Re1 N2 C1 C8 -178.7(2)
Re1 N2 C7 C6 -176.5(2)
Re1 N2 C7 C10 1.6(5)
N1 C1 C8 C4 -3.0(4)
N1 C1 C8 C5 176.5(2)
N1 C2 C3 C4 -1.9(4)
N2 C1 C8 C4 177.2(2)
N2 C1 C8 C5 -3.3(4)
N2 C7 C6 C5 -0.5(4)
C1 N1 C2 N3 179.9(2)
C1 N1 C2 C3 0.5(4)
C1 N2 C7 C6 -2.5(4)
C1 N2 C7 C10 175.6(3)
C1 C8 C4 C3 1.4(4)
C1 C8 C5 C6 0.1(4)
C1 C8 C5 C9 -179.6(3)
N3 C2 C3 C4 178.7(3)
C2 N1 C1 N2 -178.1(2)
C2 N1 C1 C8 2.0(4)
C2 C3 C4 C8 0.8(4)
C7 N2 C1 N1 -175.3(2)
C7 N2 C1 C8 4.6(4)
C7 C6 C5 C8 1.7(4)
C7 C6 C5 C9 -178.6(3)
C4 C8 C5 C6 179.6(3)
C4 C8 C5 C9 -0.2(4)
C5 C8 C4 C3 -178.0(3)
C10 C7 C6 C5 -178.5(3)

loop_
_exptl_oxdiff_crystal_face_indexfrac_h
_exptl_oxdiff_crystal_face_indexfrac_k
_exptl_oxdiff_crystal_face_indexfrac_l
_exptl_oxdiff_crystal_face_x
_exptl_oxdiff_crystal_face_y
_exptl_oxdiff_crystal_face_z
-1.0002 -1.0002 1.0003 -0.0792 0.0329 0.0132
2.9996 -2.0011 1.0009 -0.0545 -0.1897 0.0748
-2.9996 2.0011 -1.0009 0.0545 0.1897 -0.0748
-1.9993 2.0013 2.9996 0.0520 0.1631 0.0804
1.9993 -2.0013 -2.9996 -0.0520 -0.1631 -0.0804
-0.0001 -0.0001 -1.0001 0.0055 -0.0058 -0.0346
0.0001 0.0001 1.0001 -0.0055 0.0058 0.0346
1.0002 1.0002 -1.0003 0.0792 -0.0329 -0.0132
